data_4063399
loop_
_publ_author_name
'Braunschweig, Holger'
'D\"orfler, Rainer'
'Gruss, Katrin'
'K\"ohler, Julia'
'Radacki, Krzysztof'

_publ_section_title
;
 Insertion vs Ligand Exchange: Reactivity of DistannaAnsaHalf-Sandwich
 Complexes of Molybdenum and Tungsten toward Isocyanide and Phosphine
 Complexes of Nickel and Palladium
;
_journal_issue 2
_journal_name_full Organometallics
_journal_page_first 305
_journal_page_last 312
_journal_paper_doi 10.1021/om101049d
_journal_volume 30
_journal_year 2011
_chemical_formula_moiety 'C28 H49 N O2 Sn2 W'
_chemical_formula_sum 'C28 H49 N O2 Sn2 W'
_chemical_formula_weight 852.91
_chemical_name_common
;
?
;
_chemical_name_systematic
; 
?
;
_space_group_IT_number 2
_symmetry_cell_setting triclinic
_symmetry_space_group_name_Hall '-P 1'
_symmetry_space_group_name_H-M 'P -1'
_atom_sites_solution_hydrogens geom
_atom_sites_solution_primary direct
_atom_sites_solution_secondary difmap
_audit_creation_method SHELXL-97
_cell_angle_alpha 85.601(10)
_cell_angle_beta 80.273(11)
_cell_angle_gamma 71.190(9)
_cell_formula_units_Z 4
_cell_length_a 10.953(3)
_cell_length_b 14.230(4)
_cell_length_c 22.311(6)
_cell_measurement_reflns_used 8590
_cell_measurement_temperature 100(2)
_cell_measurement_theta_max 30.49
_cell_measurement_theta_min 2.78
_cell_volume 3243.5(16)
_computing_cell_refinement 'Saint+ ver. 7.53A (Bruker AXS)'
_computing_data_collection 'APEX2 ver. 2008.3 (Bruker AXS)'
_computing_data_reduction 'Saint+ ver. 7.53A (Bruker AXS)'
_computing_molecular_graphics 'XP ver. 5.1 (Bruker AXS, 1998)'
_computing_publication_material 'SHELXL-97 (Sheldrick, 2008)'
_computing_structure_refinement 'SHELXL-97 (Sheldrick, 1997)'
_computing_structure_solution 'SHELXS-97 (Sheldrick, 1990)'
_diffrn_ambient_temperature 100(2)
_diffrn_measured_fraction_theta_full 0.978
_diffrn_measured_fraction_theta_max 0.888
_diffrn_measurement_device_type 'Bruker APEX-II CCD'
_diffrn_measurement_method '\f and \w scans'
_diffrn_radiation_monochromator 'multi-layer mirror'
_diffrn_radiation_source 'rotating anode'
_diffrn_radiation_type MoK\a
_diffrn_radiation_wavelength 0.71073
_diffrn_reflns_av_R_equivalents 0.0474
_diffrn_reflns_av_sigmaI/netI 0.0219
_diffrn_reflns_limit_h_max 15
_diffrn_reflns_limit_h_min -15
_diffrn_reflns_limit_k_max 19
_diffrn_reflns_limit_k_min -18
_diffrn_reflns_limit_l_max 31
_diffrn_reflns_limit_l_min -31
_diffrn_reflns_number 159348
_diffrn_reflns_theta_full 26.00
_diffrn_reflns_theta_max 30.54
_diffrn_reflns_theta_min 0.93
_exptl_absorpt_coefficient_mu 5.088
_exptl_absorpt_correction_T_max 0.6342
_exptl_absorpt_correction_T_min 0.5204
_exptl_absorpt_correction_type multi-scan
_exptl_absorpt_process_details 'Sadabs 2008/1 (Brucker 2008)'
_exptl_crystal_colour yellow
_exptl_crystal_density_diffrn 1.747
_exptl_crystal_density_method 'not measured'
_exptl_crystal_description block
_exptl_crystal_F_000 1656
_exptl_crystal_size_max 0.19
_exptl_crystal_size_mid 0.17
_exptl_crystal_size_min 0.09
_refine_diff_density_max 1.475
_refine_diff_density_min -2.217
_refine_diff_density_rms 0.506
_refine_ls_extinction_method none
_refine_ls_goodness_of_fit_ref 1.320
_refine_ls_hydrogen_treatment constr
_refine_ls_matrix_type full
_refine_ls_number_parameters 643
_refine_ls_number_reflns 17645
_refine_ls_number_restraints 0
_refine_ls_restrained_S_all 1.320
_refine_ls_R_factor_all 0.0208
_refine_ls_R_factor_gt 0.0176
_refine_ls_shift/su_max 0.003
_refine_ls_shift/su_mean 0.000
_refine_ls_structure_factor_coef Fsqd
_refine_ls_weighting_details 'calc w=1/[\s^2^(Fo^2^)+(0.0347P)^2^+1.7067P] where P=(Fo^2^+2Fc^2^)/3'
_refine_ls_weighting_scheme calc
_refine_ls_wR_factor_gt 0.0545
_refine_ls_wR_factor_ref 0.0698
_reflns_number_gt 17027
_reflns_number_total 17645
_reflns_threshold_expression >2sigma(I)
_cod_data_source_file om101049d_si_001.cif
_cod_data_source_block 9
_cod_depositor_comments
;
The following automatic conversions were performed:

'_symmetry_cell_setting' value 'Triclinic' changed to 'triclinic'
according to the built-in table from CIF Core dictionary named
'cif_core.dic' version 2.4.1 from 2010-06-29.

Automatic conversion script
Id: cif_fix_values 1646 2011-03-28 12:23:43Z adriana 
;
_cod_original_cell_volume 3243.3(16)
_cod_original_sg_symbol_H-M P-1
_cod_database_code 4063399

loop_
_symmetry_equiv_pos_as_xyz
'x, y, z'
'-x, -y, -z'

loop_
_atom_site_label
_atom_site_type_symbol
_atom_site_fract_x
_atom_site_fract_y
_atom_site_fract_z
_atom_site_U_iso_or_equiv
_atom_site_adp_type
_atom_site_occupancy
_atom_site_symmetry_multiplicity
_atom_site_calc_flag
_atom_site_refinement_flags
_atom_site_disorder_assembly
_atom_site_disorder_group
W1 W 0.264965(10) 0.708031(8) 0.252283(4) 0.01566(3) Uani 1 1 d . . .
C1 C 0.2700(3) 0.8362(2) 0.27747(12) 0.0212(5) Uani 1 1 d . . .
O1 O 0.2771(3) 0.91233(17) 0.28829(10) 0.0313(5) Uani 1 1 d . . .
C2 C 0.4045(3) 0.6139(2) 0.29208(13) 0.0216(5) Uani 1 1 d . . .
O2 O 0.4904(2) 0.55437(17) 0.31039(11) 0.0308(5) Uani 1 1 d . . .
C1_1 C 0.4255(3) 0.7268(2) 0.19809(13) 0.0236(6) Uani 1 1 d . . .
N2_1 N 0.5174(3) 0.7375(2) 0.16794(12) 0.0333(6) Uani 1 1 d . . .
C3_1 C 0.6126(3) 0.77954(19) 0.13364(12) 0.0181(5) Uani 1 1 d . . .
C4_1 C 0.6233(4) 0.8585(3) 0.17315(17) 0.0387(8) Uani 1 1 d . . .
H4A_1 H 0.5391 0.9111 0.1804 0.058 Uiso 1 1 calc R . .
H4B_1 H 0.6901 0.8869 0.1523 0.058 Uiso 1 1 calc R . .
H4C_1 H 0.6478 0.8283 0.2121 0.058 Uiso 1 1 calc R . .
C5_1 C 0.7417(3) 0.6973(3) 0.12110(15) 0.0338(7) Uani 1 1 d . . .
H5A_1 H 0.7676 0.6661 0.1597 0.051 Uiso 1 1 calc R . .
H5B_1 H 0.8086 0.7252 0.0998 0.051 Uiso 1 1 calc R . .
H5C_1 H 0.7325 0.6475 0.0957 0.051 Uiso 1 1 calc R . .
C6_1 C 0.5651(3) 0.8226(3) 0.07408(16) 0.0384(8) Uani 1 1 d . . .
H6A_1 H 0.5613 0.7690 0.0500 0.058 Uiso 1 1 calc R . .
H6B_1 H 0.6254 0.8552 0.0512 0.058 Uiso 1 1 calc R . .
H6C_1 H 0.4779 0.8712 0.0827 0.058 Uiso 1 1 calc R . .
C1_2 C 0.0966(3) 0.63664(19) 0.25650(11) 0.0159(5) Uani 1 1 d . . .
C2_2 C 0.0549(3) 0.7364(2) 0.23112(12) 0.0191(5) Uani 1 1 d . . .
H2_2 H -0.0150 0.7902 0.2493 0.023 Uiso 1 1 calc R . .
C3_2 C 0.1354(3) 0.7409(2) 0.17440(12) 0.0242(6) Uani 1 1 d . . .
H3_2 H 0.1283 0.7976 0.1481 0.029 Uiso 1 1 calc R . .
C4_2 C 0.2279(3) 0.6455(2) 0.16434(12) 0.0244(6) Uani 1 1 d . . .
H4_2 H 0.2949 0.6273 0.1303 0.029 Uiso 1 1 calc R . .
C5_2 C 0.2038(3) 0.5815(2) 0.21372(12) 0.0201(5) Uani 1 1 d . . .
H5_2 H 0.2513 0.5130 0.2177 0.024 Uiso 1 1 calc R . .
Sn1 Sn 0.148231(16) 0.734895(12) 0.377512(7) 0.01199(4) Uani 1 1 d . . .
C1_3 C 0.2748(3) 0.6952(2) 0.44970(12) 0.0203(5) Uani 1 1 d . . .
C2_3 C 0.3391(3) 0.5833(2) 0.45468(14) 0.0289(6) Uani 1 1 d . . .
H2A_3 H 0.3943 0.5681 0.4867 0.043 Uiso 1 1 calc R . .
H2B_3 H 0.3928 0.5591 0.4158 0.043 Uiso 1 1 calc R . .
H2C_3 H 0.2716 0.5508 0.4647 0.043 Uiso 1 1 calc R . .
C3_3 C 0.3799(3) 0.7462(3) 0.43273(15) 0.0292(6) Uani 1 1 d . . .
H3A_3 H 0.4332 0.7345 0.4654 0.044 Uiso 1 1 calc R . .
H3B_3 H 0.3383 0.8177 0.4271 0.044 Uiso 1 1 calc R . .
H3C_3 H 0.4356 0.7189 0.3948 0.044 Uiso 1 1 calc R . .
C4_3 C 0.1967(3) 0.7302(3) 0.51159(13) 0.0297(6) Uani 1 1 d . . .
H4A_3 H 0.1269 0.6999 0.5216 0.045 Uiso 1 1 calc R . .
H4B_3 H 0.1586 0.8026 0.5104 0.045 Uiso 1 1 calc R . .
H4C_3 H 0.2545 0.7105 0.5426 0.045 Uiso 1 1 calc R . .
C1_4 C 0.0031(3) 0.88489(19) 0.40012(12) 0.0173(5) Uani 1 1 d . . .
C2_4 C -0.0665(3) 0.9280(2) 0.34571(13) 0.0220(5) Uani 1 1 d . . .
H2A_4 H -0.1309 0.9929 0.3560 0.033 Uiso 1 1 calc R . .
H2B_4 H -0.1107 0.8830 0.3353 0.033 Uiso 1 1 calc R . .
H2C_4 H -0.0025 0.9359 0.3109 0.033 Uiso 1 1 calc R . .
C3_4 C -0.0979(3) 0.8734(2) 0.45443(13) 0.0232(5) Uani 1 1 d . . .
H3A_4 H -0.0548 0.8504 0.4904 0.035 Uiso 1 1 calc R . .
H3B_4 H -0.1377 0.8247 0.4451 0.035 Uiso 1 1 calc R . .
H3C_4 H -0.1656 0.9375 0.4626 0.035 Uiso 1 1 calc R . .
C4_4 C 0.0690(3) 0.9575(2) 0.41637(14) 0.0236(6) Uani 1 1 d . . .
H4A_4 H 0.1302 0.9682 0.3811 0.035 Uiso 1 1 calc R . .
H4B_4 H 0.1166 0.9298 0.4505 0.035 Uiso 1 1 calc R . .
H4C_4 H 0.0025 1.0210 0.4280 0.035 Uiso 1 1 calc R . .
Sn2 Sn 0.026046(16) 0.599624(12) 0.350267(7) 0.01233(4) Uani 1 1 d . . .
C1_5 C 0.1233(3) 0.43915(19) 0.36537(12) 0.0177(5) Uani 1 1 d . . .
C2_5 C 0.0912(3) 0.4120(2) 0.43224(13) 0.0255(6) Uani 1 1 d . . .
H2A_5 H -0.0035 0.4277 0.4435 0.038 Uiso 1 1 calc R . .
H2B_5 H 0.1231 0.4500 0.4573 0.038 Uiso 1 1 calc R . .
H2C_5 H 0.1335 0.3408 0.4390 0.038 Uiso 1 1 calc R . .
C3_5 C 0.2714(3) 0.4144(2) 0.34860(14) 0.0229(5) Uani 1 1 d . . .
H3A_5 H 0.3126 0.3423 0.3515 0.034 Uiso 1 1 calc R . .
H3B_5 H 0.3038 0.4470 0.3767 0.034 Uiso 1 1 calc R . .
H3C_5 H 0.2925 0.4379 0.3069 0.034 Uiso 1 1 calc R . .
C4_5 C 0.0750(3) 0.3801(2) 0.32551(15) 0.0274(6) Uani 1 1 d . . .
H4A_5 H 0.1243 0.3094 0.3286 0.041 Uiso 1 1 calc R . .
H4B_5 H 0.0877 0.4033 0.2831 0.041 Uiso 1 1 calc R . .
H4C_5 H -0.0180 0.3898 0.3392 0.041 Uiso 1 1 calc R . .
C1_6 C -0.1849(2) 0.62620(19) 0.34869(12) 0.0173(5) Uani 1 1 d . . .
C2_6 C -0.1952(3) 0.5914(2) 0.28708(14) 0.0252(6) Uani 1 1 d . . .
H2A_6 H -0.1480 0.5202 0.2835 0.038 Uiso 1 1 calc R . .
H2B_6 H -0.1570 0.6281 0.2544 0.038 Uiso 1 1 calc R . .
H2C_6 H -0.2872 0.6035 0.2839 0.038 Uiso 1 1 calc R . .
C3_6 C -0.2422(3) 0.5683(2) 0.40019(14) 0.0273(6) Uani 1 1 d . . .
H3A_6 H -0.2329 0.5899 0.4394 0.041 Uiso 1 1 calc R . .
H3B_6 H -0.1955 0.4972 0.3959 0.041 Uiso 1 1 calc R . .
H3C_6 H -0.3348 0.5809 0.3983 0.041 Uiso 1 1 calc R . .
C4_6 C -0.2604(3) 0.7366(2) 0.35362(17) 0.0292(6) Uani 1 1 d . . .
H4A_6 H -0.3516 0.7475 0.3493 0.044 Uiso 1 1 calc R . .
H4B_6 H -0.2216 0.7736 0.3213 0.044 Uiso 1 1 calc R . .
H4C_6 H -0.2567 0.7596 0.3934 0.044 Uiso 1 1 calc R . .
W2 W 0.718712(9) 0.215393(7) 0.247104(4) 0.01312(3) Uani 1 1 d . . .
C3 C 0.5483(3) 0.2759(2) 0.21910(12) 0.0183(5) Uani 1 1 d . . .
O3 O 0.4447(2) 0.31380(18) 0.20685(10) 0.0283(5) Uani 1 1 d . . .
C4 C 0.7663(3) 0.0757(2) 0.22420(12) 0.0181(5) Uani 1 1 d . . .
O4 O 0.7975(2) -0.00871(15) 0.21664(10) 0.0271(4) Uani 1 1 d . . .
C1_7 C 0.5948(3) 0.1661(2) 0.30991(12) 0.0188(5) Uani 1 1 d . . .
N2_7 N 0.5220(3) 0.1393(2) 0.34599(11) 0.0255(5) Uani 1 1 d . . .
C3_7 C 0.4540(3) 0.0850(2) 0.38896(12) 0.0194(5) Uani 1 1 d . . .
C4_7 C 0.5333(4) -0.0244(2) 0.38426(19) 0.0391(8) Uani 1 1 d . . .
H4A_7 H 0.5386 -0.0466 0.3431 0.059 Uiso 1 1 calc R . .
H4B_7 H 0.4910 -0.0632 0.4138 0.059 Uiso 1 1 calc R . .
H4C_7 H 0.6215 -0.0340 0.3928 0.059 Uiso 1 1 calc R . .
C5_7 C 0.4453(4) 0.1241(3) 0.45164(14) 0.0362(8) Uani 1 1 d . . .
H5A_7 H 0.5335 0.1126 0.4608 0.054 Uiso 1 1 calc R . .
H5B_7 H 0.3988 0.0895 0.4822 0.054 Uiso 1 1 calc R . .
H5C_7 H 0.3981 0.1955 0.4523 0.054 Uiso 1 1 calc R . .
C6_7 C 0.3185(3) 0.1036(3) 0.37283(17) 0.0327(7) Uani 1 1 d . . .
H6A_7 H 0.2710 0.1749 0.3741 0.049 Uiso 1 1 calc R . .
H6B_7 H 0.2710 0.0679 0.4021 0.049 Uiso 1 1 calc R . .
H6C_7 H 0.3263 0.0798 0.3318 0.049 Uiso 1 1 calc R . .
C1_8 C 0.9067(2) 0.26904(18) 0.23248(11) 0.0139(4) Uani 1 1 d . . .
C2_8 C 0.9191(3) 0.19785(19) 0.28178(11) 0.0165(5) Uani 1 1 d . . .
H2_8 H 0.9864 0.1359 0.2822 0.020 Uiso 1 1 calc R . .
C3_8 C 0.8153(3) 0.2341(2) 0.32989(12) 0.0208(5) Uani 1 1 d . . .
H3_8 H 0.8009 0.2004 0.3675 0.025 Uiso 1 1 calc R . .
C4_8 C 0.7360(3) 0.3299(2) 0.31226(12) 0.0199(5) Uani 1 1 d . . .
H4_8 H 0.6605 0.3718 0.3361 0.024 Uiso 1 1 calc R . .
C5_8 C 0.7910(3) 0.35087(18) 0.25245(12) 0.0162(5) Uani 1 1 d . . .
H5_8 H 0.7572 0.4095 0.2291 0.019 Uiso 1 1 calc R . .
Sn3 Sn 0.766392(15) 0.234921(12) 0.117839(7) 0.01196(4) Uani 1 1 d . . .
C1_9 C 0.7572(3) 0.1197(2) 0.05879(12) 0.0197(5) Uani 1 1 d . . .
C2_9 C 0.8638(3) 0.0219(2) 0.06684(13) 0.0249(6) Uani 1 1 d . . .
H2A_9 H 0.8568 0.0012 0.1099 0.037 Uiso 1 1 calc R . .
H2B_9 H 0.9494 0.0306 0.0532 0.037 Uiso 1 1 calc R . .
H2C_9 H 0.8536 -0.0290 0.0427 0.037 Uiso 1 1 calc R . .
C3_9 C 0.6226(3) 0.1048(2) 0.07644(14) 0.0266(6) Uani 1 1 d . . .
H3A_9 H 0.6176 0.0522 0.0519 0.040 Uiso 1 1 calc R . .
H3B_9 H 0.5543 0.1668 0.0690 0.040 Uiso 1 1 calc R . .
H3C_9 H 0.6102 0.0858 0.1197 0.040 Uiso 1 1 calc R . .
C4_9 C 0.7760(3) 0.1518(3) -0.00851(13) 0.0281(6) Uani 1 1 d . . .
H4A_9 H 0.8625 0.1601 -0.0198 0.042 Uiso 1 1 calc R . .
H4B_9 H 0.7087 0.2149 -0.0150 0.042 Uiso 1 1 calc R . .
H4C_9 H 0.7689 0.1009 -0.0337 0.042 Uiso 1 1 calc R . .
C1_10 C 0.6547(3) 0.3810(2) 0.07916(14) 0.0222(6) Uani 1 1 d . . .
C2_10 C 0.6183(3) 0.4628(2) 0.12518(16) 0.0285(6) Uani 1 1 d . . .
H2A_10 H 0.6975 0.4659 0.1387 0.043 Uiso 1 1 calc R . .
H2B_10 H 0.5593 0.4485 0.1602 0.043 Uiso 1 1 calc R . .
H2C_10 H 0.5748 0.5266 0.1062 0.043 Uiso 1 1 calc R . .
C3_10 C 0.7403(3) 0.4069(3) 0.02259(15) 0.0301(7) Uani 1 1 d . . .
H3A_10 H 0.7664 0.3532 -0.0066 0.045 Uiso 1 1 calc R . .
H3B_10 H 0.8184 0.4150 0.0345 0.045 Uiso 1 1 calc R . .
H3C_10 H 0.6909 0.4689 0.0037 0.045 Uiso 1 1 calc R . .
C4_10 C 0.5283(3) 0.3758(2) 0.06073(15) 0.0299(7) Uani 1 1 d . . .
H4A_10 H 0.4786 0.4414 0.0461 0.045 Uiso 1 1 calc R . .
H4B_10 H 0.4759 0.3547 0.0960 0.045 Uiso 1 1 calc R . .
H4C_10 H 0.5497 0.3278 0.0283 0.045 Uiso 1 1 calc R . .
Sn4 Sn 1.008355(15) 0.245110(11) 0.138839(7) 0.01113(4) Uani 1 1 d . . .
C1_11 C 1.1759(2) 0.10935(18) 0.14460(12) 0.0169(5) Uani 1 1 d . . .
C2_11 C 1.1290(3) 0.01889(19) 0.15937(13) 0.0215(5) Uani 1 1 d . . .
H2A_11 H 1.2045 -0.0409 0.1610 0.032 Uiso 1 1 calc R . .
H2B_11 H 1.0804 0.0122 0.1278 0.032 Uiso 1 1 calc R . .
H2C_11 H 1.0722 0.0273 0.1988 0.032 Uiso 1 1 calc R . .
C3_11 C 1.2530(3) 0.1183(2) 0.19418(14) 0.0230(5) Uani 1 1 d . . .
H3A_11 H 1.1946 0.1319 0.2331 0.034 Uiso 1 1 calc R . .
H3B_11 H 1.2898 0.1727 0.1833 0.034 Uiso 1 1 calc R . .
H3C_11 H 1.3238 0.0559 0.1977 0.034 Uiso 1 1 calc R . .
C4_11 C 1.2644(3) 0.0961(2) 0.08292(14) 0.0244(6) Uani 1 1 d . . .
H4A_11 H 1.2962 0.1534 0.0738 0.037 Uiso 1 1 calc R . .
H4B_11 H 1.2149 0.0910 0.0512 0.037 Uiso 1 1 calc R . .
H4C_11 H 1.3387 0.0354 0.0842 0.037 Uiso 1 1 calc R . .
C1_12 C 1.0827(2) 0.37007(18) 0.10624(11) 0.0146(4) Uani 1 1 d . . .
C2_12 C 1.2043(3) 0.3618(2) 0.13371(13) 0.0202(5) Uani 1 1 d . . .
H2A_12 H 1.2312 0.4209 0.1221 0.030 Uiso 1 1 calc R . .
H2B_12 H 1.2750 0.3025 0.1186 0.030 Uiso 1 1 calc R . .
H2C_12 H 1.1848 0.3568 0.1781 0.030 Uiso 1 1 calc R . .
C3_12 C 1.1174(3) 0.3672(2) 0.03707(12) 0.0220(5) Uani 1 1 d . . .
H3A_12 H 1.0386 0.3759 0.0191 0.033 Uiso 1 1 calc R . .
H3B_12 H 1.1821 0.3031 0.0253 0.033 Uiso 1 1 calc R . .
H3C_12 H 1.1536 0.4208 0.0224 0.033 Uiso 1 1 calc R . .
C4_12 C 0.9791(3) 0.46885(19) 0.12477(14) 0.0213(5) Uani 1 1 d . . .
H4A_12 H 0.9547 0.4695 0.1691 0.032 Uiso 1 1 calc R . .
H4B_12 H 0.9019 0.4769 0.1057 0.032 Uiso 1 1 calc R . .
H4C_12 H 1.0142 0.5235 0.1114 0.032 Uiso 1 1 calc R . .

loop_
_atom_site_aniso_label
_atom_site_aniso_U_11
_atom_site_aniso_U_22
_atom_site_aniso_U_33
_atom_site_aniso_U_23
_atom_site_aniso_U_13
_atom_site_aniso_U_12
W1 0.01905(6) 0.01822(5) 0.01186(5) -0.00223(4) 0.00280(4) -0.01099(4)
C1 0.0272(14) 0.0253(13) 0.0140(11) -0.0016(10) 0.0033(10) -0.0152(11)
O1 0.0496(14) 0.0273(11) 0.0238(10) -0.0033(8) 0.0046(10) -0.0258(10)
C2 0.0193(12) 0.0240(13) 0.0234(13) -0.0038(10) 0.0041(10) -0.0125(11)
O2 0.0184(10) 0.0311(11) 0.0410(13) -0.0003(10) -0.0028(9) -0.0062(9)
C1_1 0.0285(14) 0.0274(14) 0.0189(12) -0.0078(10) 0.0055(11) -0.0170(12)
N2_1 0.0376(15) 0.0476(16) 0.0225(12) -0.0128(12) 0.0133(11) -0.0305(14)
C3_1 0.0171(12) 0.0164(11) 0.0197(12) 0.0013(9) 0.0044(9) -0.0077(9)
C4_1 0.049(2) 0.0313(16) 0.0414(19) -0.0114(14) 0.0069(16) -0.0241(16)
C5_1 0.0272(15) 0.0358(17) 0.0243(15) 0.0028(13) -0.0003(12) 0.0069(13)
C6_1 0.0307(17) 0.0403(19) 0.0328(17) 0.0035(14) -0.0048(14) 0.0037(14)
C1_2 0.0183(11) 0.0180(11) 0.0150(11) -0.0015(9) -0.0025(9) -0.0106(9)
C2_2 0.0222(13) 0.0194(12) 0.0174(12) 0.0013(9) -0.0044(10) -0.0087(10)
C3_2 0.0358(16) 0.0289(14) 0.0140(12) 0.0029(10) -0.0047(11) -0.0186(12)
C4_2 0.0334(15) 0.0339(15) 0.0118(11) -0.0052(10) 0.0017(10) -0.0200(13)
C5_2 0.0272(14) 0.0220(12) 0.0159(12) -0.0055(10) 0.0004(10) -0.0150(11)
Sn1 0.01280(8) 0.01399(8) 0.01027(7) -0.00109(6) 0.00039(6) -0.00660(6)
C1_3 0.0208(12) 0.0270(13) 0.0158(12) -0.0021(10) -0.0048(10) -0.0099(10)
C2_3 0.0320(16) 0.0303(15) 0.0243(14) 0.0035(12) -0.0118(12) -0.0069(12)
C3_3 0.0221(14) 0.0366(16) 0.0344(16) -0.0060(13) -0.0068(12) -0.0142(12)
C4_3 0.0335(16) 0.0372(16) 0.0179(13) -0.0031(12) -0.0055(12) -0.0088(13)
C1_4 0.0169(11) 0.0178(11) 0.0175(11) -0.0050(9) 0.0020(9) -0.0072(9)
C2_4 0.0231(13) 0.0168(12) 0.0252(13) -0.0014(10) -0.0042(11) -0.0046(10)
C3_4 0.0200(13) 0.0263(13) 0.0220(13) -0.0059(11) 0.0048(10) -0.0084(11)
C4_4 0.0280(14) 0.0190(12) 0.0264(14) -0.0075(10) 0.0009(11) -0.0117(11)
Sn2 0.01203(7) 0.01243(7) 0.01307(8) -0.00067(6) 0.00007(6) -0.00550(6)
C1_5 0.0189(12) 0.0140(11) 0.0198(12) 0.0009(9) -0.0024(10) -0.0052(9)
C2_5 0.0262(14) 0.0233(13) 0.0241(14) 0.0061(11) -0.0017(11) -0.0066(11)
C3_5 0.0185(12) 0.0184(12) 0.0285(14) -0.0008(10) -0.0002(11) -0.0030(10)
C4_5 0.0301(15) 0.0160(12) 0.0378(17) -0.0046(11) -0.0092(13) -0.0068(11)
C1_6 0.0139(11) 0.0166(11) 0.0230(12) -0.0016(9) -0.0022(9) -0.0072(9)
C2_6 0.0221(13) 0.0315(15) 0.0266(14) -0.0011(12) -0.0076(11) -0.0127(11)
C3_6 0.0180(13) 0.0372(16) 0.0283(15) 0.0059(12) 0.0000(11) -0.0141(12)
C4_6 0.0159(13) 0.0212(13) 0.0495(19) -0.0055(13) -0.0041(12) -0.0038(10)
W2 0.01476(5) 0.01469(5) 0.01098(5) -0.00014(4) 0.00034(4) -0.00731(4)
C3 0.0174(12) 0.0237(12) 0.0147(11) -0.0017(9) 0.0025(9) -0.0098(10)
O3 0.0155(9) 0.0411(12) 0.0274(11) 0.0016(9) -0.0022(8) -0.0085(9)
C4 0.0225(13) 0.0192(12) 0.0156(11) 0.0019(9) -0.0027(10) -0.0113(10)
O4 0.0425(13) 0.0165(9) 0.0242(10) -0.0012(8) -0.0051(9) -0.0119(9)
C1_7 0.0205(12) 0.0227(12) 0.0143(11) -0.0012(9) -0.0009(9) -0.0092(10)
N2_7 0.0297(13) 0.0348(13) 0.0172(11) 0.0032(10) 0.0008(10) -0.0202(11)
C3_7 0.0182(12) 0.0203(12) 0.0193(12) 0.0060(10) 0.0009(10) -0.0090(10)
C4_7 0.0358(18) 0.0223(15) 0.050(2) 0.0045(14) -0.0014(16) -0.0002(13)
C5_7 0.0432(19) 0.049(2) 0.0198(14) 0.0007(14) 0.0031(13) -0.0237(17)
C6_7 0.0233(14) 0.0304(16) 0.049(2) 0.0082(14) -0.0120(14) -0.0135(12)
C1_8 0.0147(11) 0.0157(11) 0.0136(11) -0.0011(8) -0.0018(9) -0.0081(9)
C2_8 0.0189(12) 0.0197(12) 0.0138(11) -0.0003(9) -0.0044(9) -0.0090(9)
C3_8 0.0258(13) 0.0274(13) 0.0136(11) -0.0029(10) -0.0016(10) -0.0144(11)
C4_8 0.0220(13) 0.0238(13) 0.0155(12) -0.0068(10) 0.0016(10) -0.0102(10)
C5_8 0.0172(11) 0.0134(11) 0.0197(12) -0.0036(9) -0.0002(9) -0.0077(9)
Sn3 0.01131(7) 0.01528(8) 0.01052(7) 0.00243(6) -0.00181(6) -0.00643(6)
C1_9 0.0218(13) 0.0271(13) 0.0144(11) -0.0034(10) -0.0016(10) -0.0133(11)
C2_9 0.0267(14) 0.0273(14) 0.0203(13) -0.0080(11) -0.0012(11) -0.0073(11)
C3_9 0.0269(14) 0.0339(15) 0.0273(14) -0.0022(12) -0.0054(12) -0.0198(12)
C4_9 0.0313(15) 0.0427(17) 0.0144(12) -0.0033(12) -0.0038(11) -0.0167(14)
C1_10 0.0147(12) 0.0239(13) 0.0290(14) 0.0142(11) -0.0078(10) -0.0086(10)
C2_10 0.0204(13) 0.0193(13) 0.0433(18) 0.0079(12) -0.0071(12) -0.0037(10)
C3_10 0.0230(14) 0.0400(17) 0.0312(16) 0.0226(14) -0.0105(12) -0.0175(13)
C4_10 0.0174(13) 0.0371(16) 0.0379(17) 0.0204(14) -0.0140(12) -0.0121(12)
Sn4 0.01052(7) 0.01135(7) 0.01183(7) 0.00081(5) -0.00113(6) -0.00441(6)
C1_11 0.0146(11) 0.0133(11) 0.0218(12) 0.0003(9) -0.0035(9) -0.0029(9)
C2_11 0.0227(13) 0.0152(11) 0.0269(14) 0.0021(10) -0.0050(11) -0.0062(10)
C3_11 0.0195(13) 0.0226(13) 0.0287(14) 0.0040(11) -0.0104(11) -0.0069(10)
C4_11 0.0216(13) 0.0192(12) 0.0269(14) -0.0029(11) 0.0026(11) -0.0014(10)
C1_12 0.0129(10) 0.0150(11) 0.0164(11) 0.0019(9) 0.0008(9) -0.0071(9)
C2_12 0.0154(12) 0.0207(12) 0.0272(13) -0.0038(10) -0.0022(10) -0.0090(10)
C3_12 0.0232(13) 0.0237(13) 0.0194(12) 0.0034(10) 0.0004(10) -0.0105(11)
C4_12 0.0181(12) 0.0151(11) 0.0302(14) 0.0003(10) 0.0007(11) -0.0069(10)

loop_
_atom_type_symbol
_atom_type_description
_atom_type_scat_dispersion_real
_atom_type_scat_dispersion_imag
_atom_type_scat_source
C C 0.0033 0.0016 'International Tables Vol C Tables 4.2.6.8 and 6.1.1.4'
H H 0.0000 0.0000 'International Tables Vol C Tables 4.2.6.8 and 6.1.1.4'
N N 0.0061 0.0033 'International Tables Vol C Tables 4.2.6.8 and 6.1.1.4'
O O 0.0106 0.0060 'International Tables Vol C Tables 4.2.6.8 and 6.1.1.4'
Sn Sn -0.6537 1.4246 'International Tables Vol C Tables 4.2.6.8 and 6.1.1.4'
W W -0.8490 6.8722 'International Tables Vol C Tables 4.2.6.8 and 6.1.1.4'

loop_
_geom_angle_atom_site_label_1
_geom_angle_atom_site_label_2
_geom_angle_atom_site_label_3
_geom_angle
_geom_angle_site_symmetry_1
_geom_angle_site_symmetry_3
_geom_angle_publ_flag
C2 W1 C1 101.38(12) . . ?
C2 W1 C1_1 79.64(12) . . ?
C1 W1 C1_1 76.42(11) . . ?
C2 W1 C2_2 143.31(10) . . ?
C1 W1 C2_2 106.15(11) . . ?
C1_1 W1 C2_2 130.04(11) . . ?
C2 W1 C3_2 148.47(11) . . ?
C1 W1 C3_2 107.62(11) . . ?
C1_1 W1 C3_2 95.17(12) . . ?
C2_2 W1 C3_2 35.45(10) . . ?
C2 W1 C4_2 113.59(12) . . ?
C1 W1 C4_2 136.49(11) . . ?
C1_1 W1 C4_2 84.97(11) . . ?
C2_2 W1 C4_2 58.45(10) . . ?
C3_2 W1 C4_2 34.95(11) . . ?
C2 W1 C1_2 107.65(10) . . ?
C1 W1 C1_2 133.64(11) . . ?
C1_1 W1 C1_2 143.31(10) . . ?
C2_2 W1 C1_2 35.89(9) . . ?
C3_2 W1 C1_2 59.46(9) . . ?
C4_2 W1 C1_2 58.88(9) . . ?
C2 W1 C5_2 94.05(11) . . ?
C1 W1 C5_2 164.19(12) . . ?
C1_1 W1 C5_2 110.14(10) . . ?
C2_2 W1 C5_2 58.41(10) . . ?
C3_2 W1 C5_2 58.28(10) . . ?
C4_2 W1 C5_2 34.88(9) . . ?
C1_2 W1 C5_2 35.17(9) . . ?
C2 W1 Sn1 79.55(8) . . ?
C1 W1 Sn1 71.81(8) . . ?
C1_1 W1 Sn1 137.36(8) . . ?
C2_2 W1 Sn1 86.43(7) . . ?
C3_2 W1 Sn1 121.00(8) . . ?
C4_2 W1 Sn1 137.60(7) . . ?
C1_2 W1 Sn1 78.78(6) . . ?
C5_2 W1 Sn1 108.10(7) . . ?
O1 C1 W1 175.3(2) . . ?
O2 C2 W1 173.7(3) . . ?
N2_1 C1_1 W1 179.2(3) . . ?
C1_1 N2_1 C3_1 164.0(3) . . ?
N2_1 C3_1 C5_1 108.4(3) . . ?
N2_1 C3_1 C6_1 108.1(3) . . ?
C5_1 C3_1 C6_1 110.1(2) . . ?
N2_1 C3_1 C4_1 106.8(2) . . ?
C5_1 C3_1 C4_1 110.9(3) . . ?
C6_1 C3_1 C4_1 112.5(3) . . ?
C3_1 C4_1 H4A_1 109.5 . . ?
C3_1 C4_1 H4B_1 109.5 . . ?
H4A_1 C4_1 H4B_1 109.5 . . ?
C3_1 C4_1 H4C_1 109.5 . . ?
H4A_1 C4_1 H4C_1 109.5 . . ?
H4B_1 C4_1 H4C_1 109.5 . . ?
C3_1 C5_1 H5A_1 109.5 . . ?
C3_1 C5_1 H5B_1 109.5 . . ?
H5A_1 C5_1 H5B_1 109.5 . . ?
C3_1 C5_1 H5C_1 109.5 . . ?
H5A_1 C5_1 H5C_1 109.5 . . ?
H5B_1 C5_1 H5C_1 109.5 . . ?
C3_1 C6_1 H6A_1 109.5 . . ?
C3_1 C6_1 H6B_1 109.5 . . ?
H6A_1 C6_1 H6B_1 109.5 . . ?
C3_1 C6_1 H6C_1 109.5 . . ?
H6A_1 C6_1 H6C_1 109.5 . . ?
H6B_1 C6_1 H6C_1 109.5 . . ?
C5_2 C1_2 C2_2 105.9(2) . . ?
C5_2 C1_2 Sn2 130.6(2) . . ?
C2_2 C1_2 Sn2 122.31(19) . . ?
C5_2 C1_2 W1 72.93(15) . . ?
C2_2 C1_2 W1 70.78(15) . . ?
Sn2 C1_2 W1 111.45(10) . . ?
C3_2 C2_2 C1_2 109.1(2) . . ?
C3_2 C2_2 W1 73.20(17) . . ?
C1_2 C2_2 W1 73.32(15) . . ?
C3_2 C2_2 H2_2 125.5 . . ?
C1_2 C2_2 H2_2 125.5 . . ?
W1 C2_2 H2_2 119.8 . . ?
C4_2 C3_2 C2_2 107.5(2) . . ?
C4_2 C3_2 W1 72.89(17) . . ?
C2_2 C3_2 W1 71.35(16) . . ?
C4_2 C3_2 H3_2 126.3 . . ?
C2_2 C3_2 H3_2 126.3 . . ?
W1 C3_2 H3_2 121.3 . . ?
C3_2 C4_2 C5_2 108.6(2) . . ?
C3_2 C4_2 W1 72.16(16) . . ?
C5_2 C4_2 W1 73.09(15) . . ?
C3_2 C4_2 H4_2 125.7 . . ?
C5_2 C4_2 H4_2 125.7 . . ?
W1 C4_2 H4_2 120.8 . . ?
C4_2 C5_2 C1_2 109.0(3) . . ?
C4_2 C5_2 W1 72.03(15) . . ?
C1_2 C5_2 W1 71.90(14) . . ?
C4_2 C5_2 H5_2 125.5 . . ?
C1_2 C5_2 H5_2 125.5 . . ?
W1 C5_2 H5_2 122.2 . . ?
C1_3 Sn1 C1_4 106.59(10) . . ?
C1_3 Sn1 Sn2 119.39(7) . . ?
C1_4 Sn1 Sn2 111.70(7) . . ?
C1_3 Sn1 W1 119.57(7) . . ?
C1_4 Sn1 W1 115.71(7) . . ?
Sn2 Sn1 W1 82.732(15) . . ?
C4_3 C1_3 C2_3 107.7(2) . . ?
C4_3 C1_3 C3_3 109.5(2) . . ?
C2_3 C1_3 C3_3 109.7(3) . . ?
C4_3 C1_3 Sn1 111.26(19) . . ?
C2_3 C1_3 Sn1 111.28(19) . . ?
C3_3 C1_3 Sn1 107.48(19) . . ?
C1_3 C2_3 H2A_3 109.5 . . ?
C1_3 C2_3 H2B_3 109.5 . . ?
H2A_3 C2_3 H2B_3 109.5 . . ?
C1_3 C2_3 H2C_3 109.5 . . ?
H2A_3 C2_3 H2C_3 109.5 . . ?
H2B_3 C2_3 H2C_3 109.5 . . ?
C1_3 C3_3 H3A_3 109.5 . . ?
C1_3 C3_3 H3B_3 109.5 . . ?
H3A_3 C3_3 H3B_3 109.5 . . ?
C1_3 C3_3 H3C_3 109.5 . . ?
H3A_3 C3_3 H3C_3 109.5 . . ?
H3B_3 C3_3 H3C_3 109.5 . . ?
C1_3 C4_3 H4A_3 109.5 . . ?
C1_3 C4_3 H4B_3 109.5 . . ?
H4A_3 C4_3 H4B_3 109.5 . . ?
C1_3 C4_3 H4C_3 109.5 . . ?
H4A_3 C4_3 H4C_3 109.5 . . ?
H4B_3 C4_3 H4C_3 109.5 . . ?
C2_4 C1_4 C4_4 108.5(2) . . ?
C2_4 C1_4 C3_4 109.1(2) . . ?
C4_4 C1_4 C3_4 109.0(2) . . ?
C2_4 C1_4 Sn1 109.71(17) . . ?
C4_4 C1_4 Sn1 111.66(18) . . ?
C3_4 C1_4 Sn1 108.88(17) . . ?
C1_4 C2_4 H2A_4 109.5 . . ?
C1_4 C2_4 H2B_4 109.5 . . ?
H2A_4 C2_4 H2B_4 109.5 . . ?
C1_4 C2_4 H2C_4 109.5 . . ?
H2A_4 C2_4 H2C_4 109.5 . . ?
H2B_4 C2_4 H2C_4 109.5 . . ?
C1_4 C3_4 H3A_4 109.5 . . ?
C1_4 C3_4 H3B_4 109.5 . . ?
H3A_4 C3_4 H3B_4 109.5 . . ?
C1_4 C3_4 H3C_4 109.5 . . ?
H3A_4 C3_4 H3C_4 109.5 . . ?
H3B_4 C3_4 H3C_4 109.5 . . ?
C1_4 C4_4 H4A_4 109.5 . . ?
C1_4 C4_4 H4B_4 109.5 . . ?
H4A_4 C4_4 H4B_4 109.5 . . ?
C1_4 C4_4 H4C_4 109.5 . . ?
H4A_4 C4_4 H4C_4 109.5 . . ?
H4B_4 C4_4 H4C_4 109.5 . . ?
C1_2 Sn2 C1_5 107.10(10) . . ?
C1_2 Sn2 C1_6 102.57(10) . . ?
C1_5 Sn2 C1_6 109.32(10) . . ?
C1_2 Sn2 Sn1 82.53(7) . . ?
C1_5 Sn2 Sn1 118.26(7) . . ?
C1_6 Sn2 Sn1 128.25(7) . . ?
C2_5 C1_5 C4_5 110.2(2) . . ?
C2_5 C1_5 C3_5 108.8(2) . . ?
C4_5 C1_5 C3_5 109.2(2) . . ?
C2_5 C1_5 Sn2 109.29(18) . . ?
C4_5 C1_5 Sn2 108.97(18) . . ?
C3_5 C1_5 Sn2 110.27(17) . . ?
C1_5 C2_5 H2A_5 109.5 . . ?
C1_5 C2_5 H2B_5 109.5 . . ?
H2A_5 C2_5 H2B_5 109.5 . . ?
C1_5 C2_5 H2C_5 109.5 . . ?
H2A_5 C2_5 H2C_5 109.5 . . ?
H2B_5 C2_5 H2C_5 109.5 . . ?
C1_5 C3_5 H3A_5 109.5 . . ?
C1_5 C3_5 H3B_5 109.5 . . ?
H3A_5 C3_5 H3B_5 109.5 . . ?
C1_5 C3_5 H3C_5 109.5 . . ?
H3A_5 C3_5 H3C_5 109.5 . . ?
H3B_5 C3_5 H3C_5 109.5 . . ?
C1_5 C4_5 H4A_5 109.5 . . ?
C1_5 C4_5 H4B_5 109.5 . . ?
H4A_5 C4_5 H4B_5 109.5 . . ?
C1_5 C4_5 H4C_5 109.5 . . ?
H4A_5 C4_5 H4C_5 109.5 . . ?
H4B_5 C4_5 H4C_5 109.5 . . ?
C4_6 C1_6 C3_6 109.7(2) . . ?
C4_6 C1_6 C2_6 108.5(2) . . ?
C3_6 C1_6 C2_6 110.1(2) . . ?
C4_6 C1_6 Sn2 110.62(18) . . ?
C3_6 C1_6 Sn2 111.14(18) . . ?
C2_6 C1_6 Sn2 106.69(17) . . ?
C1_6 C2_6 H2A_6 109.5 . . ?
C1_6 C2_6 H2B_6 109.5 . . ?
H2A_6 C2_6 H2B_6 109.5 . . ?
C1_6 C2_6 H2C_6 109.5 . . ?
H2A_6 C2_6 H2C_6 109.5 . . ?
H2B_6 C2_6 H2C_6 109.5 . . ?
C1_6 C3_6 H3A_6 109.5 . . ?
C1_6 C3_6 H3B_6 109.5 . . ?
H3A_6 C3_6 H3B_6 109.5 . . ?
C1_6 C3_6 H3C_6 109.5 . . ?
H3A_6 C3_6 H3C_6 109.5 . . ?
H3B_6 C3_6 H3C_6 109.5 . . ?
C1_6 C4_6 H4A_6 109.5 . . ?
C1_6 C4_6 H4B_6 109.5 . . ?
H4A_6 C4_6 H4B_6 109.5 . . ?
C1_6 C4_6 H4C_6 109.5 . . ?
H4A_6 C4_6 H4C_6 109.5 . . ?
H4B_6 C4_6 H4C_6 109.5 . . ?
C4 W2 C3 102.73(11) . . ?
C4 W2 C1_7 78.78(11) . . ?
C3 W2 C1_7 76.62(11) . . ?
C4 W2 C5_8 146.37(10) . . ?
C3 W2 C5_8 103.09(10) . . ?
C1_7 W2 C5_8 128.25(10) . . ?
C4 W2 C4_8 148.02(11) . . ?
C3 W2 C4_8 105.69(11) . . ?
C1_7 W2 C4_8 93.76(10) . . ?
C5_8 W2 C4_8 35.46(9) . . ?
C4 W2 C3_8 112.55(11) . . ?
C3 W2 C3_8 136.32(11) . . ?
C1_7 W2 C3_8 85.61(10) . . ?
C5_8 W2 C3_8 58.67(10) . . ?
C4_8 W2 C3_8 35.48(10) . . ?
C4 W2 C2_8 95.30(10) . . ?
C3 W2 C2_8 161.28(10) . . ?
C1_7 W2 C2_8 112.29(10) . . ?
C5_8 W2 C2_8 58.31(9) . . ?
C4_8 W2 C2_8 58.54(9) . . ?
C3_8 W2 C2_8 34.82(9) . . ?
C4 W2 C1_8 110.65(10) . . ?
C3 W2 C1_8 130.34(10) . . ?
C1_7 W2 C1_8 144.27(10) . . ?
C5_8 W2 C1_8 35.80(8) . . ?
C4_8 W2 C1_8 59.48(9) . . ?
C3_8 W2 C1_8 58.77(9) . . ?
C2_8 W2 C1_8 34.95(8) . . ?
C4 W2 Sn3 79.38(8) . . ?
C3 W2 Sn3 72.46(7) . . ?
C1_7 W2 Sn3 136.75(8) . . ?
C5_8 W2 Sn3 88.26(7) . . ?
C4_8 W2 Sn3 123.15(7) . . ?
C3_8 W2 Sn3 137.43(7) . . ?
C2_8 W2 Sn3 106.51(6) . . ?
C1_8 W2 Sn3 78.68(6) . . ?
O3 C3 W2 175.1(2) . . ?
O4 C4 W2 173.0(2) . . ?
N2_7 C1_7 W2 178.9(3) . . ?
C1_7 N2_7 C3_7 167.3(3) . . ?
N2_7 C3_7 C6_7 108.8(2) . . ?
N2_7 C3_7 C4_7 107.4(3) . . ?
C6_7 C3_7 C4_7 111.0(3) . . ?
N2_7 C3_7 C5_7 106.9(2) . . ?
C6_7 C3_7 C5_7 110.8(3) . . ?
C4_7 C3_7 C5_7 111.7(3) . . ?
C3_7 C4_7 H4A_7 109.5 . . ?
C3_7 C4_7 H4B_7 109.5 . . ?
H4A_7 C4_7 H4B_7 109.5 . . ?
C3_7 C4_7 H4C_7 109.5 . . ?
H4A_7 C4_7 H4C_7 109.5 . . ?
H4B_7 C4_7 H4C_7 109.5 . . ?
C3_7 C5_7 H5A_7 109.5 . . ?
C3_7 C5_7 H5B_7 109.5 . . ?
H5A_7 C5_7 H5B_7 109.5 . . ?
C3_7 C5_7 H5C_7 109.5 . . ?
H5A_7 C5_7 H5C_7 109.5 . . ?
H5B_7 C5_7 H5C_7 109.5 . . ?
C3_7 C6_7 H6A_7 109.5 . . ?
C3_7 C6_7 H6B_7 109.5 . . ?
H6A_7 C6_7 H6B_7 109.5 . . ?
C3_7 C6_7 H6C_7 109.5 . . ?
H6A_7 C6_7 H6C_7 109.5 . . ?
H6B_7 C6_7 H6C_7 109.5 . . ?
C2_8 C1_8 C5_8 105.6(2) . . ?
C2_8 C1_8 Sn4 127.05(18) . . ?
C5_8 C1_8 Sn4 125.63(18) . . ?
C2_8 C1_8 W2 72.46(14) . . ?
C5_8 C1_8 W2 69.96(14) . . ?
Sn4 C1_8 W2 110.88(10) . . ?
C3_8 C2_8 C1_8 109.4(2) . . ?
C3_8 C2_8 W2 71.38(15) . . ?
C1_8 C2_8 W2 72.60(14) . . ?
C3_8 C2_8 H2_8 125.3 . . ?
C1_8 C2_8 H2_8 125.3 . . ?
W2 C2_8 H2_8 122.3 . . ?
C2_8 C3_8 C4_8 108.4(2) . . ?
C2_8 C3_8 W2 73.80(15) . . ?
C4_8 C3_8 W2 71.78(15) . . ?
C2_8 C3_8 H3_8 125.8 . . ?
C4_8 C3_8 H3_8 125.8 . . ?
W2 C3_8 H3_8 120.4 . . ?
C5_8 C4_8 C3_8 107.1(2) . . ?
C5_8 C4_8 W2 71.85(15) . . ?
C3_8 C4_8 W2 72.74(15) . . ?
C5_8 C4_8 H4_8 126.5 . . ?
C3_8 C4_8 H4_8 126.5 . . ?
W2 C4_8 H4_8 120.8 . . ?
C4_8 C5_8 C1_8 109.5(2) . . ?
C4_8 C5_8 W2 72.69(15) . . ?
C1_8 C5_8 W2 74.24(14) . . ?
C4_8 C5_8 H5_8 125.3 . . ?
C1_8 C5_8 H5_8 125.3 . . ?
W2 C5_8 H5_8 119.5 . . ?
C1_9 Sn3 C1_10 106.19(11) . . ?
C1_9 Sn3 Sn4 120.79(7) . . ?
C1_10 Sn3 Sn4 108.93(7) . . ?
C1_9 Sn3 W2 121.19(7) . . ?
C1_10 Sn3 W2 115.14(8) . . ?
Sn4 Sn3 W2 83.302(14) . . ?
C2_9 C1_9 C4_9 107.7(2) . . ?
C2_9 C1_9 C3_9 109.6(2) . . ?
C4_9 C1_9 C3_9 109.7(2) . . ?
C2_9 C1_9 Sn3 111.03(18) . . ?
C4_9 C1_9 Sn3 110.77(19) . . ?
C3_9 C1_9 Sn3 108.05(18) . . ?
C1_9 C2_9 H2A_9 109.5 . . ?
C1_9 C2_9 H2B_9 109.5 . . ?
H2A_9 C2_9 H2B_9 109.5 . . ?
C1_9 C2_9 H2C_9 109.5 . . ?
H2A_9 C2_9 H2C_9 109.5 . . ?
H2B_9 C2_9 H2C_9 109.5 . . ?
C1_9 C3_9 H3A_9 109.5 . . ?
C1_9 C3_9 H3B_9 109.5 . . ?
H3A_9 C3_9 H3B_9 109.5 . . ?
C1_9 C3_9 H3C_9 109.5 . . ?
H3A_9 C3_9 H3C_9 109.5 . . ?
H3B_9 C3_9 H3C_9 109.5 . . ?
C1_9 C4_9 H4A_9 109.5 . . ?
C1_9 C4_9 H4B_9 109.5 . . ?
H4A_9 C4_9 H4B_9 109.5 . . ?
C1_9 C4_9 H4C_9 109.5 . . ?
H4A_9 C4_9 H4C_9 109.5 . . ?
H4B_9 C4_9 H4C_9 109.5 . . ?
C2_10 C1_10 C4_10 108.0(3) . . ?
C2_10 C1_10 C3_10 109.3(3) . . ?
C4_10 C1_10 C3_10 109.0(2) . . ?
C2_10 C1_10 Sn3 111.13(19) . . ?
C4_10 C1_10 Sn3 110.87(19) . . ?
C3_10 C1_10 Sn3 108.48(19) . . ?
C1_10 C2_10 H2A_10 109.5 . . ?
C1_10 C2_10 H2B_10 109.5 . . ?
H2A_10 C2_10 H2B_10 109.5 . . ?
C1_10 C2_10 H2C_10 109.5 . . ?
H2A_10 C2_10 H2C_10 109.5 . . ?
H2B_10 C2_10 H2C_10 109.5 . . ?
C1_10 C3_10 H3A_10 109.5 . . ?
C1_10 C3_10 H3B_10 109.5 . . ?
H3A_10 C3_10 H3B_10 109.5 . . ?
C1_10 C3_10 H3C_10 109.5 . . ?
H3A_10 C3_10 H3C_10 109.5 . . ?
H3B_10 C3_10 H3C_10 109.5 . . ?
C1_10 C4_10 H4A_10 109.5 . . ?
C1_10 C4_10 H4B_10 109.5 . . ?
H4A_10 C4_10 H4B_10 109.5 . . ?
C1_10 C4_10 H4C_10 109.5 . . ?
H4A_10 C4_10 H4C_10 109.5 . . ?
H4B_10 C4_10 H4C_10 109.5 . . ?
C1_8 Sn4 C1_11 104.62(10) . . ?
C1_8 Sn4 C1_12 110.29(9) . . ?
C1_11 Sn4 C1_12 108.78(10) . . ?
C1_8 Sn4 Sn3 82.54(7) . . ?
C1_11 Sn4 Sn3 121.10(7) . . ?
C1_12 Sn4 Sn3 123.37(7) . . ?
C2_11 C1_11 C4_11 109.4(2) . . ?
C2_11 C1_11 C3_11 108.9(2) . . ?
C4_11 C1_11 C3_11 109.5(2) . . ?
C2_11 C1_11 Sn4 110.40(17) . . ?
C4_11 C1_11 Sn4 108.07(17) . . ?
C3_11 C1_11 Sn4 110.63(17) . . ?
C1_11 C2_11 H2A_11 109.5 . . ?
C1_11 C2_11 H2B_11 109.5 . . ?
H2A_11 C2_11 H2B_11 109.5 . . ?
C1_11 C2_11 H2C_11 109.5 . . ?
H2A_11 C2_11 H2C_11 109.5 . . ?
H2B_11 C2_11 H2C_11 109.5 . . ?
C1_11 C3_11 H3A_11 109.5 . . ?
C1_11 C3_11 H3B_11 109.5 . . ?
H3A_11 C3_11 H3B_11 109.5 . . ?
C1_11 C3_11 H3C_11 109.5 . . ?
H3A_11 C3_11 H3C_11 109.5 . . ?
H3B_11 C3_11 H3C_11 109.5 . . ?
C1_11 C4_11 H4A_11 109.5 . . ?
C1_11 C4_11 H4B_11 109.5 . . ?
H4A_11 C4_11 H4B_11 109.5 . . ?
C1_11 C4_11 H4C_11 109.5 . . ?
H4A_11 C4_11 H4C_11 109.5 . . ?
H4B_11 C4_11 H4C_11 109.5 . . ?
C2_12 C1_12 C3_12 109.2(2) . . ?
C2_12 C1_12 C4_12 108.5(2) . . ?
C3_12 C1_12 C4_12 109.6(2) . . ?
C2_12 C1_12 Sn4 110.37(17) . . ?
C3_12 C1_12 Sn4 109.00(17) . . ?
C4_12 C1_12 Sn4 110.18(16) . . ?
C1_12 C2_12 H2A_12 109.5 . . ?
C1_12 C2_12 H2B_12 109.5 . . ?
H2A_12 C2_12 H2B_12 109.5 . . ?
C1_12 C2_12 H2C_12 109.5 . . ?
H2A_12 C2_12 H2C_12 109.5 . . ?
H2B_12 C2_12 H2C_12 109.5 . . ?
C1_12 C3_12 H3A_12 109.5 . . ?
C1_12 C3_12 H3B_12 109.5 . . ?
H3A_12 C3_12 H3B_12 109.5 . . ?
C1_12 C3_12 H3C_12 109.5 . . ?
H3A_12 C3_12 H3C_12 109.5 . . ?
H3B_12 C3_12 H3C_12 109.5 . . ?
C1_12 C4_12 H4A_12 109.5 . . ?
C1_12 C4_12 H4B_12 109.5 . . ?
H4A_12 C4_12 H4B_12 109.5 . . ?
C1_12 C4_12 H4C_12 109.5 . . ?
H4A_12 C4_12 H4C_12 109.5 . . ?
H4B_12 C4_12 H4C_12 109.5 . . ?

loop_
_geom_bond_atom_site_label_1
_geom_bond_atom_site_label_2
_geom_bond_distance
_geom_bond_site_symmetry_2
_geom_bond_publ_flag
W1 C2 1.968(3) . ?
W1 C1 1.969(3) . ?
W1 C1_1 2.040(3) . ?
W1 C2_2 2.328(3) . ?
W1 C3_2 2.352(3) . ?
W1 C4_2 2.362(3) . ?
W1 C1_2 2.362(3) . ?
W1 C5_2 2.375(3) . ?
W1 Sn1 2.8685(8) . ?
C1 O1 1.157(4) . ?
C2 O2 1.155(4) . ?
C1_1 N2_1 1.159(4) . ?
N2_1 C3_1 1.446(3) . ?
C3_1 C5_1 1.516(4) . ?
C3_1 C6_1 1.522(4) . ?
C3_1 C4_1 1.525(4) . ?
C4_1 H4A_1 0.9800 . ?
C4_1 H4B_1 0.9800 . ?
C4_1 H4C_1 0.9800 . ?
C5_1 H5A_1 0.9800 . ?
C5_1 H5B_1 0.9800 . ?
C5_1 H5C_1 0.9800 . ?
C6_1 H6A_1 0.9800 . ?
C6_1 H6B_1 0.9800 . ?
C6_1 H6C_1 0.9800 . ?
C1_2 C5_2 1.431(4) . ?
C1_2 C2_2 1.445(4) . ?
C1_2 Sn2 2.190(3) . ?
C2_2 C3_2 1.425(4) . ?
C2_2 H2_2 0.9500 . ?
C3_2 C4_2 1.415(5) . ?
C3_2 H3_2 0.9500 . ?
C4_2 C5_2 1.420(4) . ?
C4_2 H4_2 0.9500 . ?
C5_2 H5_2 0.9500 . ?
Sn1 C1_3 2.224(3) . ?
Sn1 C1_4 2.246(3) . ?
Sn1 Sn2 2.8251(6) . ?
C1_3 C4_3 1.522(4) . ?
C1_3 C2_3 1.523(4) . ?
C1_3 C3_3 1.531(4) . ?
C2_3 H2A_3 0.9800 . ?
C2_3 H2B_3 0.9800 . ?
C2_3 H2C_3 0.9800 . ?
C3_3 H3A_3 0.9800 . ?
C3_3 H3B_3 0.9800 . ?
C3_3 H3C_3 0.9800 . ?
C4_3 H4A_3 0.9800 . ?
C4_3 H4B_3 0.9800 . ?
C4_3 H4C_3 0.9800 . ?
C1_4 C2_4 1.525(4) . ?
C1_4 C4_4 1.533(4) . ?
C1_4 C3_4 1.533(4) . ?
C2_4 H2A_4 0.9800 . ?
C2_4 H2B_4 0.9800 . ?
C2_4 H2C_4 0.9800 . ?
C3_4 H3A_4 0.9800 . ?
C3_4 H3B_4 0.9800 . ?
C3_4 H3C_4 0.9800 . ?
C4_4 H4A_4 0.9800 . ?
C4_4 H4B_4 0.9800 . ?
C4_4 H4C_4 0.9800 . ?
Sn2 C1_5 2.213(3) . ?
Sn2 C1_6 2.223(3) . ?
C1_5 C2_5 1.523(4) . ?
C1_5 C4_5 1.529(4) . ?
C1_5 C3_5 1.530(4) . ?
C2_5 H2A_5 0.9800 . ?
C2_5 H2B_5 0.9800 . ?
C2_5 H2C_5 0.9800 . ?
C3_5 H3A_5 0.9800 . ?
C3_5 H3B_5 0.9800 . ?
C3_5 H3C_5 0.9800 . ?
C4_5 H4A_5 0.9800 . ?
C4_5 H4B_5 0.9800 . ?
C4_5 H4C_5 0.9800 . ?
C1_6 C4_6 1.524(4) . ?
C1_6 C3_6 1.528(4) . ?
C1_6 C2_6 1.530(4) . ?
C2_6 H2A_6 0.9800 . ?
C2_6 H2B_6 0.9800 . ?
C2_6 H2C_6 0.9800 . ?
C3_6 H3A_6 0.9800 . ?
C3_6 H3B_6 0.9800 . ?
C3_6 H3C_6 0.9800 . ?
C4_6 H4A_6 0.9800 . ?
C4_6 H4B_6 0.9800 . ?
C4_6 H4C_6 0.9800 . ?
W2 C4 1.971(3) . ?
W2 C3 1.972(3) . ?
W2 C1_7 2.030(3) . ?
W2 C5_8 2.326(2) . ?
W2 C4_8 2.337(3) . ?
W2 C3_8 2.349(3) . ?
W2 C2_8 2.381(3) . ?
W2 C1_8 2.382(2) . ?
W2 Sn3 2.8512(8) . ?
C3 O3 1.158(4) . ?
C4 O4 1.155(3) . ?
C1_7 N2_7 1.167(4) . ?
N2_7 C3_7 1.444(3) . ?
C3_7 C6_7 1.521(4) . ?
C3_7 C4_7 1.521(4) . ?
C3_7 C5_7 1.521(4) . ?
C4_7 H4A_7 0.9800 . ?
C4_7 H4B_7 0.9800 . ?
C4_7 H4C_7 0.9800 . ?
C5_7 H5A_7 0.9800 . ?
C5_7 H5B_7 0.9800 . ?
C5_7 H5C_7 0.9800 . ?
C6_7 H6A_7 0.9800 . ?
C6_7 H6B_7 0.9800 . ?
C6_7 H6C_7 0.9800 . ?
C1_8 C2_8 1.430(3) . ?
C1_8 C5_8 1.448(3) . ?
C1_8 Sn4 2.191(3) . ?
C2_8 C3_8 1.416(4) . ?
C2_8 H2_8 0.9500 . ?
C3_8 C4_8 1.428(4) . ?
C3_8 H3_8 0.9500 . ?
C4_8 C5_8 1.420(4) . ?
C4_8 H4_8 0.9500 . ?
C5_8 H5_8 0.9500 . ?
Sn3 C1_9 2.217(3) . ?
Sn3 C1_10 2.237(3) . ?
Sn3 Sn4 2.8181(8) . ?
C1_9 C2_9 1.522(4) . ?
C1_9 C4_9 1.535(4) . ?
C1_9 C3_9 1.538(4) . ?
C2_9 H2A_9 0.9800 . ?
C2_9 H2B_9 0.9800 . ?
C2_9 H2C_9 0.9800 . ?
C3_9 H3A_9 0.9800 . ?
C3_9 H3B_9 0.9800 . ?
C3_9 H3C_9 0.9800 . ?
C4_9 H4A_9 0.9800 . ?
C4_9 H4B_9 0.9800 . ?
C4_9 H4C_9 0.9800 . ?
C1_10 C2_10 1.521(5) . ?
C1_10 C4_10 1.534(4) . ?
C1_10 C3_10 1.536(4) . ?
C2_10 H2A_10 0.9800 . ?
C2_10 H2B_10 0.9800 . ?
C2_10 H2C_10 0.9800 . ?
C3_10 H3A_10 0.9800 . ?
C3_10 H3B_10 0.9800 . ?
C3_10 H3C_10 0.9800 . ?
C4_10 H4A_10 0.9800 . ?
C4_10 H4B_10 0.9800 . ?
C4_10 H4C_10 0.9800 . ?
Sn4 C1_11 2.207(2) . ?
Sn4 C1_12 2.211(2) . ?
C1_11 C2_11 1.527(4) . ?
C1_11 C4_11 1.530(4) . ?
C1_11 C3_11 1.536(4) . ?
C2_11 H2A_11 0.9800 . ?
C2_11 H2B_11 0.9800 . ?
C2_11 H2C_11 0.9800 . ?
C3_11 H3A_11 0.9800 . ?
C3_11 H3B_11 0.9800 . ?
C3_11 H3C_11 0.9800 . ?
C4_11 H4A_11 0.9800 . ?
C4_11 H4B_11 0.9800 . ?
C4_11 H4C_11 0.9800 . ?
C1_12 C2_12 1.525(4) . ?
C1_12 C3_12 1.526(4) . ?
C1_12 C4_12 1.529(4) . ?
C2_12 H2A_12 0.9800 . ?
C2_12 H2B_12 0.9800 . ?
C2_12 H2C_12 0.9800 . ?
C3_12 H3A_12 0.9800 . ?
C3_12 H3B_12 0.9800 . ?
C3_12 H3C_12 0.9800 . ?
C4_12 H4A_12 0.9800 . ?
C4_12 H4B_12 0.9800 . ?
C4_12 H4C_12 0.9800 . ?

loop_
_geom_torsion_atom_site_label_1
_geom_torsion_atom_site_label_2
_geom_torsion_atom_site_label_3
_geom_torsion_atom_site_label_4
_geom_torsion
_geom_torsion_site_symmetry_1
_geom_torsion_site_symmetry_2
_geom_torsion_site_symmetry_3
_geom_torsion_site_symmetry_4
_geom_torsion_publ_flag
C1_1 N2_1 C3_1 C5_1 163.7(11) . . . . ?
C1_1 N2_1 C3_1 C6_1 -77.0(12) . . . . ?
C1_1 N2_1 C3_1 C4_1 44.2(13) . . . . ?
C2 W1 C1_2 C5_2 -71.16(18) . . . . ?
C1 W1 C1_2 C5_2 162.72(17) . . . . ?
C1_1 W1 C1_2 C5_2 25.2(3) . . . . ?
C2_2 W1 C1_2 C5_2 114.2(2) . . . . ?
C3_2 W1 C1_2 C5_2 77.14(17) . . . . ?
C4_2 W1 C1_2 C5_2 36.21(16) . . . . ?
Sn1 W1 C1_2 C5_2 -146.26(16) . . . . ?
C2 W1 C1_2 C2_2 174.65(16) . . . . ?
C1 W1 C1_2 C2_2 48.5(2) . . . . ?
C1_1 W1 C1_2 C2_2 -89.0(2) . . . . ?
C3_2 W1 C1_2 C2_2 -37.05(16) . . . . ?
C4_2 W1 C1_2 C2_2 -77.98(17) . . . . ?
C5_2 W1 C1_2 C2_2 -114.2(2) . . . . ?
Sn1 W1 C1_2 C2_2 99.55(15) . . . . ?
C2 W1 C1_2 Sn2 56.54(14) . . . . ?
C1 W1 C1_2 Sn2 -69.58(17) . . . . ?
C1_1 W1 C1_2 Sn2 152.93(16) . . . . ?
C2_2 W1 C1_2 Sn2 -118.1(2) . . . . ?
C3_2 W1 C1_2 Sn2 -155.16(16) . . . . ?
C4_2 W1 C1_2 Sn2 163.91(17) . . . . ?
C5_2 W1 C1_2 Sn2 127.7(2) . . . . ?
Sn1 W1 C1_2 Sn2 -18.56(9) . . . . ?
C5_2 C1_2 C2_2 C3_2 0.0(3) . . . . ?
Sn2 C1_2 C2_2 C3_2 168.75(19) . . . . ?
W1 C1_2 C2_2 C3_2 65.0(2) . . . . ?
C5_2 C1_2 C2_2 W1 -65.03(18) . . . . ?
Sn2 C1_2 C2_2 W1 103.75(17) . . . . ?
C2 W1 C2_2 C3_2 -125.1(2) . . . . ?
C1 W1 C2_2 C3_2 97.85(18) . . . . ?
C1_1 W1 C2_2 C3_2 12.2(2) . . . . ?
C4_2 W1 C2_2 C3_2 -37.24(17) . . . . ?
C1_2 W1 C2_2 C3_2 -116.5(2) . . . . ?
C5_2 W1 C2_2 C3_2 -78.43(18) . . . . ?
Sn1 W1 C2_2 C3_2 167.75(16) . . . . ?
C2 W1 C2_2 C1_2 -8.6(3) . . . . ?
C1 W1 C2_2 C1_2 -145.63(15) . . . . ?
C1_1 W1 C2_2 C1_2 128.72(17) . . . . ?
C3_2 W1 C2_2 C1_2 116.5(2) . . . . ?
C4_2 W1 C2_2 C1_2 79.28(17) . . . . ?
C5_2 W1 C2_2 C1_2 38.08(14) . . . . ?
Sn1 W1 C2_2 C1_2 -75.73(14) . . . . ?
C1_2 C2_2 C3_2 C4_2 -0.6(3) . . . . ?
W1 C2_2 C3_2 C4_2 64.4(2) . . . . ?
C1_2 C2_2 C3_2 W1 -65.08(19) . . . . ?
C2 W1 C3_2 C4_2 -5.0(3) . . . . ?
C1 W1 C3_2 C4_2 150.93(17) . . . . ?
C1_1 W1 C3_2 C4_2 73.56(18) . . . . ?
C2_2 W1 C3_2 C4_2 -115.8(2) . . . . ?
C1_2 W1 C3_2 C4_2 -78.27(17) . . . . ?
C5_2 W1 C3_2 C4_2 -36.96(16) . . . . ?
Sn1 W1 C3_2 C4_2 -130.10(15) . . . . ?
C2 W1 C3_2 C2_2 110.8(2) . . . . ?
C1 W1 C3_2 C2_2 -93.27(17) . . . . ?
C1_1 W1 C3_2 C2_2 -170.65(17) . . . . ?
C4_2 W1 C3_2 C2_2 115.8(2) . . . . ?
C1_2 W1 C3_2 C2_2 37.53(15) . . . . ?
C5_2 W1 C3_2 C2_2 78.84(17) . . . . ?
Sn1 W1 C3_2 C2_2 -14.30(19) . . . . ?
C2_2 C3_2 C4_2 C5_2 1.1(3) . . . . ?
W1 C3_2 C4_2 C5_2 64.5(2) . . . . ?
C2_2 C3_2 C4_2 W1 -63.4(2) . . . . ?
C2 W1 C4_2 C3_2 177.13(16) . . . . ?
C1 W1 C4_2 C3_2 -42.3(2) . . . . ?
C1_1 W1 C4_2 C3_2 -106.49(18) . . . . ?
C2_2 W1 C4_2 C3_2 37.78(16) . . . . ?
C1_2 W1 C4_2 C3_2 80.07(18) . . . . ?
C5_2 W1 C4_2 C3_2 116.6(3) . . . . ?
Sn1 W1 C4_2 C3_2 76.48(19) . . . . ?
C2 W1 C4_2 C5_2 60.5(2) . . . . ?
C1 W1 C4_2 C5_2 -158.85(18) . . . . ?
C1_1 W1 C4_2 C5_2 136.9(2) . . . . ?
C2_2 W1 C4_2 C5_2 -78.79(18) . . . . ?
C3_2 W1 C4_2 C5_2 -116.6(3) . . . . ?
C1_2 W1 C4_2 C5_2 -36.51(16) . . . . ?
Sn1 W1 C4_2 C5_2 -40.1(2) . . . . ?
C3_2 C4_2 C5_2 C1_2 -1.1(3) . . . . ?
W1 C4_2 C5_2 C1_2 62.78(19) . . . . ?
C3_2 C4_2 C5_2 W1 -63.9(2) . . . . ?
C2_2 C1_2 C5_2 C4_2 0.7(3) . . . . ?
Sn2 C1_2 C5_2 C4_2 -166.8(2) . . . . ?
W1 C1_2 C5_2 C4_2 -62.9(2) . . . . ?
C2_2 C1_2 C5_2 W1 63.57(17) . . . . ?
Sn2 C1_2 C5_2 W1 -103.9(2) . . . . ?
C2 W1 C5_2 C4_2 -126.87(19) . . . . ?
C1 W1 C5_2 C4_2 65.7(4) . . . . ?
C1_1 W1 C5_2 C4_2 -46.4(2) . . . . ?
C2_2 W1 C5_2 C4_2 78.94(19) . . . . ?
C3_2 W1 C5_2 C4_2 37.03(18) . . . . ?
C1_2 W1 C5_2 C4_2 117.8(3) . . . . ?
Sn1 W1 C5_2 C4_2 152.81(16) . . . . ?
C2 W1 C5_2 C1_2 115.29(17) . . . . ?
C1 W1 C5_2 C1_2 -52.1(4) . . . . ?
C1_1 W1 C5_2 C1_2 -164.26(16) . . . . ?
C2_2 W1 C5_2 C1_2 -38.89(15) . . . . ?
C3_2 W1 C5_2 C1_2 -80.80(18) . . . . ?
C4_2 W1 C5_2 C1_2 -117.8(3) . . . . ?
Sn1 W1 C5_2 C1_2 34.97(16) . . . . ?
C2 W1 Sn1 C1_3 22.61(12) . . . . ?
C1 W1 Sn1 C1_3 -83.16(13) . . . . ?
C1_1 W1 Sn1 C1_3 -39.34(16) . . . . ?
C2_2 W1 Sn1 C1_3 168.56(11) . . . . ?
C3_2 W1 Sn1 C1_3 176.81(12) . . . . ?
C4_2 W1 Sn1 C1_3 136.29(15) . . . . ?
C1_2 W1 Sn1 C1_3 133.16(11) . . . . ?
C5_2 W1 Sn1 C1_3 113.49(12) . . . . ?
C2 W1 Sn1 C1_4 152.22(11) . . . . ?
C1 W1 Sn1 C1_4 46.45(12) . . . . ?
C1_1 W1 Sn1 C1_4 90.26(15) . . . . ?
C2_2 W1 Sn1 C1_4 -61.84(10) . . . . ?
C3_2 W1 Sn1 C1_4 -53.59(11) . . . . ?
C4_2 W1 Sn1 C1_4 -94.11(14) . . . . ?
C1_2 W1 Sn1 C1_4 -97.24(10) . . . . ?
C5_2 W1 Sn1 C1_4 -116.91(11) . . . . ?
C2 W1 Sn1 Sn2 -97.15(8) . . . . ?
C1 W1 Sn1 Sn2 157.07(9) . . . . ?
C1_1 W1 Sn1 Sn2 -159.11(13) . . . . ?
C2_2 W1 Sn1 Sn2 48.79(7) . . . . ?
C3_2 W1 Sn1 Sn2 57.04(8) . . . . ?
C4_2 W1 Sn1 Sn2 16.52(12) . . . . ?
C1_2 W1 Sn1 Sn2 13.39(7) . . . . ?
C5_2 W1 Sn1 Sn2 -6.28(8) . . . . ?
C1_4 Sn1 C1_3 C4_3 37.3(2) . . . . ?
Sn2 Sn1 C1_3 C4_3 -90.3(2) . . . . ?
W1 Sn1 C1_3 C4_3 170.87(17) . . . . ?
C1_4 Sn1 C1_3 C2_3 157.4(2) . . . . ?
Sn2 Sn1 C1_3 C2_3 29.8(2) . . . . ?
W1 Sn1 C1_3 C2_3 -69.0(2) . . . . ?
C1_4 Sn1 C1_3 C3_3 -82.5(2) . . . . ?
Sn2 Sn1 C1_3 C3_3 149.82(17) . . . . ?
W1 Sn1 C1_3 C3_3 51.0(2) . . . . ?
C1_3 Sn1 C1_4 C2_4 166.91(17) . . . . ?
Sn2 Sn1 C1_4 C2_4 -61.04(18) . . . . ?
W1 Sn1 C1_4 C2_4 31.28(19) . . . . ?
C1_3 Sn1 C1_4 C4_4 46.6(2) . . . . ?
Sn2 Sn1 C1_4 C4_4 178.64(16) . . . . ?
W1 Sn1 C1_4 C4_4 -89.04(18) . . . . ?
C1_3 Sn1 C1_4 C3_4 -73.8(2) . . . . ?
Sn2 Sn1 C1_4 C3_4 58.29(19) . . . . ?
W1 Sn1 C1_4 C3_4 150.61(16) . . . . ?
C5_2 C1_2 Sn2 C1_5 -13.2(3) . . . . ?
C2_2 C1_2 Sn2 C1_5 -178.9(2) . . . . ?
W1 C1_2 Sn2 C1_5 -98.70(12) . . . . ?
C5_2 C1_2 Sn2 C1_6 -128.2(2) . . . . ?
C2_2 C1_2 Sn2 C1_6 66.1(2) . . . . ?
W1 C1_2 Sn2 C1_6 146.27(11) . . . . ?
C5_2 C1_2 Sn2 Sn1 104.2(2) . . . . ?
C2_2 C1_2 Sn2 Sn1 -61.6(2) . . . . ?
W1 C1_2 Sn2 Sn1 18.65(9) . . . . ?
C1_3 Sn1 Sn2 C1_2 -134.24(11) . . . . ?
C1_4 Sn1 Sn2 C1_2 100.53(10) . . . . ?
W1 Sn1 Sn2 C1_2 -14.30(7) . . . . ?
C1_3 Sn1 Sn2 C1_5 -28.80(11) . . . . ?
C1_4 Sn1 Sn2 C1_5 -154.04(11) . . . . ?
W1 Sn1 Sn2 C1_5 91.13(8) . . . . ?
C1_3 Sn1 Sn2 C1_6 125.62(12) . . . . ?
C1_4 Sn1 Sn2 C1_6 0.39(12) . . . . ?
W1 Sn1 Sn2 C1_6 -114.44(9) . . . . ?
C1_2 Sn2 C1_5 C2_5 172.84(18) . . . . ?
C1_6 Sn2 C1_5 C2_5 -76.7(2) . . . . ?
Sn1 Sn2 C1_5 C2_5 82.21(19) . . . . ?
C1_2 Sn2 C1_5 C4_5 -66.6(2) . . . . ?
C1_6 Sn2 C1_5 C4_5 43.8(2) . . . . ?
Sn1 Sn2 C1_5 C4_5 -157.27(16) . . . . ?
C1_2 Sn2 C1_5 C3_5 53.3(2) . . . . ?
C1_6 Sn2 C1_5 C3_5 163.69(18) . . . . ?
Sn1 Sn2 C1_5 C3_5 -37.4(2) . . . . ?
C1_2 Sn2 C1_6 C4_6 -80.1(2) . . . . ?
C1_5 Sn2 C1_6 C4_6 166.5(2) . . . . ?
Sn1 Sn2 C1_6 C4_6 10.2(2) . . . . ?
C1_2 Sn2 C1_6 C3_6 157.7(2) . . . . ?
C1_5 Sn2 C1_6 C3_6 44.3(2) . . . . ?
Sn1 Sn2 C1_6 C3_6 -111.91(19) . . . . ?
C1_2 Sn2 C1_6 C2_6 37.73(19) . . . . ?
C1_5 Sn2 C1_6 C2_6 -75.68(19) . . . . ?
Sn1 Sn2 C1_6 C2_6 128.09(15) . . . . ?
C1_7 N2_7 C3_7 C6_7 -127.2(13) . . . . ?
C1_7 N2_7 C3_7 C4_7 -6.9(14) . . . . ?
C1_7 N2_7 C3_7 C5_7 113.1(13) . . . . ?
C4 W2 C1_8 C2_8 -68.46(17) . . . . ?
C3 W2 C1_8 C2_8 162.56(15) . . . . ?
C1_7 W2 C1_8 C2_8 31.2(2) . . . . ?
C5_8 W2 C1_8 C2_8 114.6(2) . . . . ?
C4_8 W2 C1_8 C2_8 77.64(16) . . . . ?
C3_8 W2 C1_8 C2_8 36.06(15) . . . . ?
Sn3 W2 C1_8 C2_8 -142.43(15) . . . . ?
C4 W2 C1_8 C5_8 176.94(15) . . . . ?
C3 W2 C1_8 C5_8 48.0(2) . . . . ?
C1_7 W2 C1_8 C5_8 -83.4(2) . . . . ?
C4_8 W2 C1_8 C5_8 -36.95(15) . . . . ?
C3_8 W2 C1_8 C5_8 -78.53(16) . . . . ?
C2_8 W2 C1_8 C5_8 -114.6(2) . . . . ?
Sn3 W2 C1_8 C5_8 102.98(14) . . . . ?
C4 W2 C1_8 Sn4 55.30(13) . . . . ?
C3 W2 C1_8 Sn4 -73.68(16) . . . . ?
C1_7 W2 C1_8 Sn4 154.97(14) . . . . ?
C5_8 W2 C1_8 Sn4 -121.64(19) . . . . ?
C4_8 W2 C1_8 Sn4 -158.60(15) . . . . ?
C3_8 W2 C1_8 Sn4 159.83(15) . . . . ?
C2_8 W2 C1_8 Sn4 123.76(19) . . . . ?
Sn3 W2 C1_8 Sn4 -18.66(8) . . . . ?
C5_8 C1_8 C2_8 C3_8 0.2(3) . . . . ?
Sn4 C1_8 C2_8 C3_8 -165.58(18) . . . . ?
W2 C1_8 C2_8 C3_8 -62.30(18) . . . . ?
C5_8 C1_8 C2_8 W2 62.51(16) . . . . ?
Sn4 C1_8 C2_8 W2 -103.28(18) . . . . ?
C4 W2 C2_8 C3_8 -122.76(17) . . . . ?
C3 W2 C2_8 C3_8 72.8(3) . . . . ?
C1_7 W2 C2_8 C3_8 -42.74(19) . . . . ?
C5_8 W2 C2_8 C3_8 79.49(17) . . . . ?
C4_8 W2 C2_8 C3_8 37.60(16) . . . . ?
C1_8 W2 C2_8 C3_8 118.2(2) . . . . ?
Sn3 W2 C2_8 C3_8 156.76(14) . . . . ?
C4 W2 C2_8 C1_8 119.06(16) . . . . ?
C3 W2 C2_8 C1_8 -45.4(4) . . . . ?
C1_7 W2 C2_8 C1_8 -160.91(15) . . . . ?
C5_8 W2 C2_8 C1_8 -38.69(14) . . . . ?
C4_8 W2 C2_8 C1_8 -80.57(16) . . . . ?
C3_8 W2 C2_8 C1_8 -118.2(2) . . . . ?
Sn3 W2 C2_8 C1_8 38.58(15) . . . . ?
C1_8 C2_8 C3_8 C4_8 -0.8(3) . . . . ?
W2 C2_8 C3_8 C4_8 -63.88(19) . . . . ?
C1_8 C2_8 C3_8 W2 63.07(18) . . . . ?
C4 W2 C3_8 C2_8 65.04(18) . . . . ?
C3 W2 C3_8 C2_8 -153.65(16) . . . . ?
C1_7 W2 C3_8 C2_8 140.97(17) . . . . ?
C5_8 W2 C3_8 C2_8 -78.35(16) . . . . ?
C4_8 W2 C3_8 C2_8 -116.3(2) . . . . ?
C1_8 W2 C3_8 C2_8 -36.19(15) . . . . ?
Sn3 W2 C3_8 C2_8 -34.0(2) . . . . ?
C4 W2 C3_8 C4_8 -178.69(16) . . . . ?
C3 W2 C3_8 C4_8 -37.4(2) . . . . ?
C1_7 W2 C3_8 C4_8 -102.77(17) . . . . ?
C5_8 W2 C3_8 C4_8 37.92(15) . . . . ?
C2_8 W2 C3_8 C4_8 116.3(2) . . . . ?
C1_8 W2 C3_8 C4_8 80.07(16) . . . . ?
Sn3 W2 C3_8 C4_8 82.26(18) . . . . ?
C2_8 C3_8 C4_8 C5_8 1.1(3) . . . . ?
W2 C3_8 C4_8 C5_8 -64.10(18) . . . . ?
C2_8 C3_8 C4_8 W2 65.20(19) . . . . ?
C4 W2 C4_8 C5_8 117.5(2) . . . . ?
C3 W2 C4_8 C5_8 -90.63(17) . . . . ?
C1_7 W2 C4_8 C5_8 -167.77(17) . . . . ?
C3_8 W2 C4_8 C5_8 115.2(2) . . . . ?
C2_8 W2 C4_8 C5_8 78.31(17) . . . . ?
C1_8 W2 C4_8 C5_8 37.32(15) . . . . ?
Sn3 W2 C4_8 C5_8 -11.61(18) . . . . ?
C4 W2 C4_8 C3_8 2.3(3) . . . . ?
C3 W2 C4_8 C3_8 154.18(16) . . . . ?
C1_7 W2 C4_8 C3_8 77.03(17) . . . . ?
C5_8 W2 C4_8 C3_8 -115.2(2) . . . . ?
C2_8 W2 C4_8 C3_8 -36.89(15) . . . . ?
C1_8 W2 C4_8 C3_8 -77.88(16) . . . . ?
Sn3 W2 C4_8 C3_8 -126.80(14) . . . . ?
C3_8 C4_8 C5_8 C1_8 -1.0(3) . . . . ?
W2 C4_8 C5_8 C1_8 -65.68(18) . . . . ?
C3_8 C4_8 C5_8 W2 64.70(19) . . . . ?
C2_8 C1_8 C5_8 C4_8 0.5(3) . . . . ?
Sn4 C1_8 C5_8 C4_8 166.54(18) . . . . ?
W2 C1_8 C5_8 C4_8 64.68(18) . . . . ?
C2_8 C1_8 C5_8 W2 -64.20(17) . . . . ?
Sn4 C1_8 C5_8 W2 101.85(17) . . . . ?
C4 W2 C5_8 C4_8 -121.9(2) . . . . ?
C3 W2 C5_8 C4_8 98.76(17) . . . . ?
C1_7 W2 C5_8 C4_8 15.6(2) . . . . ?
C3_8 W2 C5_8 C4_8 -37.94(16) . . . . ?
C2_8 W2 C5_8 C4_8 -79.03(17) . . . . ?
C1_8 W2 C5_8 C4_8 -116.8(2) . . . . ?
Sn3 W2 C5_8 C4_8 170.30(16) . . . . ?
C4 W2 C5_8 C1_8 -5.2(3) . . . . ?
C3 W2 C5_8 C1_8 -144.46(15) . . . . ?
C1_7 W2 C5_8 C1_8 132.39(16) . . . . ?
C4_8 W2 C5_8 C1_8 116.8(2) . . . . ?
C3_8 W2 C5_8 C1_8 78.84(16) . . . . ?
C2_8 W2 C5_8 C1_8 37.74(14) . . . . ?
Sn3 W2 C5_8 C1_8 -72.93(14) . . . . ?
C4 W2 Sn3 C1_9 21.83(12) . . . . ?
C3 W2 Sn3 C1_9 -85.29(12) . . . . ?
C1_7 W2 Sn3 C1_9 -38.95(14) . . . . ?
C5_8 W2 Sn3 C1_9 170.40(11) . . . . ?
C4_8 W2 Sn3 C1_9 177.10(12) . . . . ?
C3_8 W2 Sn3 C1_9 133.72(14) . . . . ?
C2_8 W2 Sn3 C1_9 114.26(11) . . . . ?
C1_8 W2 Sn3 C1_9 135.63(11) . . . . ?
C4 W2 Sn3 C1_10 151.93(11) . . . . ?
C3 W2 Sn3 C1_10 44.81(11) . . . . ?
C1_7 W2 Sn3 C1_10 91.15(14) . . . . ?
C5_8 W2 Sn3 C1_10 -59.50(10) . . . . ?
C4_8 W2 Sn3 C1_10 -52.80(12) . . . . ?
C3_8 W2 Sn3 C1_10 -96.18(13) . . . . ?
C2_8 W2 Sn3 C1_10 -115.64(10) . . . . ?
C1_8 W2 Sn3 C1_10 -94.27(10) . . . . ?
C4 W2 Sn3 Sn4 -100.26(8) . . . . ?
C3 W2 Sn3 Sn4 152.61(8) . . . . ?
C1_7 W2 Sn3 Sn4 -161.05(11) . . . . ?
C5_8 W2 Sn3 Sn4 48.30(7) . . . . ?
C4_8 W2 Sn3 Sn4 55.01(8) . . . . ?
C3_8 W2 Sn3 Sn4 11.62(11) . . . . ?
C2_8 W2 Sn3 Sn4 -7.83(7) . . . . ?
C1_8 W2 Sn3 Sn4 13.53(6) . . . . ?
C1_10 Sn3 C1_9 C2_9 161.30(18) . . . . ?
Sn4 Sn3 C1_9 C2_9 36.8(2) . . . . ?
W2 Sn3 C1_9 C2_9 -64.8(2) . . . . ?
C1_10 Sn3 C1_9 C4_9 41.7(2) . . . . ?
Sn4 Sn3 C1_9 C4_9 -82.8(2) . . . . ?
W2 Sn3 C1_9 C4_9 175.58(16) . . . . ?
C1_10 Sn3 C1_9 C3_9 -78.5(2) . . . . ?
Sn4 Sn3 C1_9 C3_9 157.01(16) . . . . ?
W2 Sn3 C1_9 C3_9 55.4(2) . . . . ?
C1_9 Sn3 C1_10 C2_10 162.72(18) . . . . ?
Sn4 Sn3 C1_10 C2_10 -65.74(19) . . . . ?
W2 Sn3 C1_10 C2_10 25.7(2) . . . . ?
C1_9 Sn3 C1_10 C4_10 42.6(2) . . . . ?
Sn4 Sn3 C1_10 C4_10 174.08(19) . . . . ?
W2 Sn3 C1_10 C4_10 -94.5(2) . . . . ?
C1_9 Sn3 C1_10 C3_10 -77.1(2) . . . . ?
Sn4 Sn3 C1_10 C3_10 54.4(2) . . . . ?
W2 Sn3 C1_10 C3_10 145.83(19) . . . . ?
C2_8 C1_8 Sn4 C1_11 -18.3(2) . . . . ?
C5_8 C1_8 Sn4 C1_11 178.6(2) . . . . ?
W2 C1_8 Sn4 C1_11 -101.61(11) . . . . ?
C2_8 C1_8 Sn4 C1_12 -135.1(2) . . . . ?
C5_8 C1_8 Sn4 C1_12 61.8(2) . . . . ?
W2 C1_8 Sn4 C1_12 141.57(10) . . . . ?
C2_8 C1_8 Sn4 Sn3 102.0(2) . . . . ?
C5_8 C1_8 Sn4 Sn3 -61.1(2) . . . . ?
W2 C1_8 Sn4 Sn3 18.67(8) . . . . ?
C1_9 Sn3 Sn4 C1_8 -137.06(10) . . . . ?
C1_10 Sn3 Sn4 C1_8 99.75(11) . . . . ?
W2 Sn3 Sn4 C1_8 -14.58(6) . . . . ?
C1_9 Sn3 Sn4 C1_11 -34.44(12) . . . . ?
C1_10 Sn3 Sn4 C1_11 -157.64(12) . . . . ?
W2 Sn3 Sn4 C1_11 88.04(8) . . . . ?
C1_9 Sn3 Sn4 C1_12 113.52(12) . . . . ?
C1_10 Sn3 Sn4 C1_12 -9.67(12) . . . . ?
W2 Sn3 Sn4 C1_12 -124.00(8) . . . . ?
C1_8 Sn4 C1_11 C2_11 69.1(2) . . . . ?
C1_12 Sn4 C1_11 C2_11 -173.02(18) . . . . ?
Sn3 Sn4 C1_11 C2_11 -20.9(2) . . . . ?
C1_8 Sn4 C1_11 C4_11 -171.30(18) . . . . ?
C1_12 Sn4 C1_11 C4_11 -53.4(2) . . . . ?
Sn3 Sn4 C1_11 C4_11 98.66(18) . . . . ?
C1_8 Sn4 C1_11 C3_11 -51.44(19) . . . . ?
C1_12 Sn4 C1_11 C3_11 66.4(2) . . . . ?
Sn3 Sn4 C1_11 C3_11 -141.48(15) . . . . ?
C1_8 Sn4 C1_12 C2_12 76.19(19) . . . . ?
C1_11 Sn4 C1_12 C2_12 -38.0(2) . . . . ?
Sn3 Sn4 C1_12 C2_12 170.65(14) . . . . ?
C1_8 Sn4 C1_12 C3_12 -163.94(17) . . . . ?
C1_11 Sn4 C1_12 C3_12 81.86(19) . . . . ?
Sn3 Sn4 C1_12 C3_12 -69.47(18) . . . . ?
C1_8 Sn4 C1_12 C4_12 -43.6(2) . . . . ?
C1_11 Sn4 C1_12 C4_12 -157.79(18) . . . . ?
Sn3 Sn4 C1_12 C4_12 50.9(2) . . . . ?
